data_4505529
loop_
_publ_author_name
'Zhang, Ying-Ming'
'Yang, Zi-Xin'
'Chen, Yong'
'Ding, Fei'
'Liu, Yu'

_publ_section_title
;
 Molecular Binding and Assembly Behavior of \b-Cyclodextrin with
 Piperazine and 1,4-Dioxane in Aqueous Solution and Solid State
;
_journal_issue 3
_journal_name_full 'Crystal Growth &amp; Design'
_journal_page_first 1370
_journal_paper_doi 10.1021/cg201446x
_journal_volume 12
_journal_year 2012
_chemical_formula_sum 'C23 H46 O22'
_chemical_formula_weight 674.600
_space_group_IT_number 4
_symmetry_Int_Tables_number 4
_symmetry_space_group_name_Hall 'P 2yb'
_symmetry_space_group_name_H-M 'P 1 21 1'
_audit_creation_date 2011-05-07
_audit_creation_method SHELXL-97
_audit_update_record 2011-05-07
_cell_angle_alpha 90.000
_cell_angle_beta 110.251(7)
_cell_angle_gamma 90.000
_cell_formula_units_Z 4
_cell_length_a 15.274(12)
_cell_length_b 10.178(8)
_cell_length_c 20.961(16)
_cell_volume 3057(4)
_refine_ls_R_factor_all 0.113
_cod_data_source_file cg201446x_si_003.cif
_cod_data_source_block shelxl
_cod_original_cell_volume 3057.1(40)
_cod_original_sg_symbol_Hall P_2yb
_cod_database_code 4505529

loop_
_symmetry_equiv_pos_site_id
_symmetry_equiv_pos_as_xyz
1 x,y,z
2 -x,0.500+y,-z

loop_
_atom_site_aniso_label
_atom_site_aniso_U_11
_atom_site_aniso_U_22
_atom_site_aniso_U_33
_atom_site_aniso_U_12
_atom_site_aniso_U_13
_atom_site_aniso_U_23
O1 0.0258(19) 0.033(2) 0.045(2) 0.0010(16) 0.0089(17) -0.0060(18)
O2 0.033(2) 0.067(3) 0.033(2) 0.002(2) -0.0020(17) -0.009(2)
O3 0.043(2) 0.060(3) 0.039(2) 0.003(2) 0.0075(19) 0.016(2)
O4 0.033(2) 0.029(2) 0.041(2) 0.0020(17) 0.0005(17) -0.0085(18)
O5 0.036(2) 0.043(3) 0.034(2) 0.0053(19) 0.0059(17) -0.0079(19)
O6 0.039(2) 0.028(2) 0.035(2) 0.0034(17) 0.0129(17) -0.0082(17)
O7 0.158(6) 0.034(3) 0.039(3) 0.009(3) 0.052(3) 0.005(2)
O8 0.270(11) 0.023(3) 0.059(4) 0.012(4) 0.099(6) 0.004(2)
O9 0.040(2) 0.048(3) 0.0233(18) -0.0006(19) 0.0103(16) -0.0069(18)
O10 0.080(4) 0.075(4) 0.043(3) 0.015(3) 0.021(3) -0.001(3)
O11 0.056(3) 0.034(2) 0.029(2) 0.003(2) 0.0193(18) -0.0054(17)
O12 0.079(3) 0.036(2) 0.040(2) -0.004(2) 0.031(2) -0.002(2)
O13 0.060(3) 0.038(3) 0.046(2) 0.013(2) 0.019(2) 0.016(2)
O14 0.068(3) 0.055(3) 0.028(2) 0.024(3) 0.016(2) 0.007(2)
O15 0.077(4) 0.056(3) 0.031(2) 0.019(3) 0.016(2) 0.010(2)
O16 0.048(2) 0.038(2) 0.0180(17) 0.0008(19) 0.0092(16) -0.0033(16)
O17 0.094(4) 0.035(3) 0.049(3) 0.004(3) 0.036(3) -0.003(2)
O18 0.073(3) 0.055(3) 0.031(2) 0.030(3) 0.015(2) 0.009(2)
O19 0.044(2) 0.043(3) 0.0180(17) -0.0029(19) -0.0003(16) 0.0001(16)
O20 0.109(5) 0.055(4) 0.082(4) 0.023(4) 0.026(4) 0.027(3)
O21 0.036(2) 0.052(3) 0.0231(18) 0.006(2) 0.0039(16) -0.0081(18)
O22 0.050(3) 0.043(3) 0.039(2) 0.020(2) 0.006(2) 0.000(2)
O23 0.044(2) 0.047(3) 0.0266(19) 0.016(2) 0.0048(17) 0.0019(18)
O24 0.055(3) 0.054(3) 0.0193(18) 0.008(2) 0.0129(17) -0.0043(18)
O25 0.063(3) 0.054(3) 0.048(3) -0.005(3) 0.015(2) 0.009(2)
O26 0.041(2) 0.050(3) 0.0256(19) -0.006(2) 0.0167(17) -0.0073(18)
O27 0.037(2) 0.049(3) 0.030(2) 0.000(2) 0.0091(17) -0.0117(18)
O28 0.041(2) 0.081(4) 0.023(2) 0.003(3) 0.0040(17) -0.015(2)
O29 0.065(3) 0.036(3) 0.039(2) -0.004(2) 0.031(2) -0.0003(19)
O30 0.102(5) 0.053(4) 0.048(3) 0.008(3) 0.031(3) 0.003(2)
O31 0.048(2) 0.028(2) 0.0259(18) -0.0023(18) 0.0133(16) -0.0036(16)
O32 0.035(2) 0.057(3) 0.032(2) -0.001(2) 0.0047(17) -0.004(2)
O33 0.041(2) 0.072(4) 0.035(2) 0.001(2) 0.0201(18) -0.001(2)
O34 0.042(2) 0.036(2) 0.046(2) 0.0028(19) 0.0123(19) 0.0007(19)
O35 0.111(6) 0.092(6) 0.074(4) -0.016(5) 0.000(4) 0.023(4)
C1 0.029(3) 0.043(4) 0.029(3) 0.008(3) 0.001(2) -0.014(3)
C2 0.030(3) 0.052(4) 0.025(3) 0.006(3) -0.002(2) -0.006(3)
C3 0.031(3) 0.038(3) 0.035(3) 0.007(2) 0.008(2) 0.003(2)
C4 0.028(3) 0.030(3) 0.026(3) 0.001(2) 0.004(2) -0.004(2)
C5 0.036(3) 0.035(3) 0.030(3) 0.001(3) 0.014(2) -0.009(2)
C6 0.038(3) 0.035(3) 0.028(3) 0.007(3) 0.011(2) 0.002(2)
C7 0.038(3) 0.042(4) 0.033(3) -0.012(3) 0.015(2) -0.011(3)
C8 0.086(5) 0.037(4) 0.028(3) -0.016(4) 0.028(3) -0.006(3)
C9 0.105(6) 0.024(3) 0.035(3) 0.018(4) 0.031(4) 0.007(3)
C10 0.065(4) 0.033(3) 0.035(3) -0.005(3) 0.029(3) -0.006(3)
C11 0.051(3) 0.031(3) 0.030(3) 0.003(3) 0.021(3) -0.001(2)
C12 0.062(4) 0.056(4) 0.031(3) 0.017(4) 0.021(3) -0.002(3)
C13 0.057(4) 0.046(4) 0.027(3) 0.012(3) 0.019(3) 0.002(3)
C14 0.051(4) 0.039(4) 0.021(3) -0.003(3) 0.007(2) -0.002(2)
C15 0.046(3) 0.026(3) 0.026(3) 0.002(3) 0.006(2) 0.002(2)
C16 0.050(4) 0.040(4) 0.024(3) 0.006(3) 0.013(2) 0.002(2)
C17 0.066(4) 0.041(4) 0.029(3) 0.020(3) 0.019(3) 0.007(3)
C18 0.098(6) 0.055(5) 0.033(3) 0.019(4) 0.031(4) 0.005(3)
C19 0.050(4) 0.037(3) 0.020(2) 0.003(3) 0.013(2) 0.000(2)
C20 0.066(4) 0.037(4) 0.028(3) -0.003(3) 0.021(3) -0.004(2)
C21 0.047(3) 0.034(3) 0.023(3) 0.013(3) 0.008(2) 0.002(2)
C22 0.045(3) 0.047(4) 0.016(2) 0.005(3) 0.008(2) -0.010(2)
C23 0.052(4) 0.031(3) 0.024(3) -0.001(3) 0.006(2) -0.002(2)
C24 0.057(4) 0.055(5) 0.036(3) 0.000(4) 0.009(3) 0.011(3)
C25 0.045(3) 0.051(4) 0.023(3) 0.003(3) 0.010(2) -0.007(3)
C26 0.044(3) 0.051(4) 0.024(3) 0.014(3) 0.015(2) -0.004(3)
C27 0.040(3) 0.056(4) 0.019(2) 0.003(3) 0.005(2) -0.008(3)
C28 0.041(3) 0.040(4) 0.022(3) 0.004(3) 0.007(2) -0.010(2)
C29 0.043(3) 0.047(4) 0.025(3) 0.005(3) 0.006(2) -0.003(3)
C30 0.065(5) 0.055(5) 0.032(3) 0.009(4) 0.021(3) 0.005(3)
C31 0.046(3) 0.046(4) 0.031(3) -0.005(3) 0.022(3) -0.007(3)
C32 0.036(3) 0.045(4) 0.034(3) -0.006(3) 0.019(2) -0.008(3)
C33 0.034(3) 0.045(4) 0.024(3) -0.008(3) 0.012(2) -0.008(2)
C34 0.042(3) 0.042(4) 0.028(3) -0.006(3) 0.019(2) 0.000(2)
C35 0.056(4) 0.044(4) 0.033(3) 0.001(3) 0.028(3) 0.003(3)
C36 0.082(5) 0.047(5) 0.049(4) 0.017(4) 0.033(4) 0.014(3)
C37 0.031(3) 0.034(3) 0.032(3) 0.003(2) 0.011(2) -0.002(2)
C38 0.024(3) 0.039(4) 0.038(3) 0.001(2) 0.009(2) -0.007(3)
C39 0.032(3) 0.035(3) 0.028(3) 0.006(2) 0.008(2) 0.000(2)
C40 0.028(3) 0.029(3) 0.038(3) 0.003(2) 0.009(2) -0.003(2)
C41 0.042(3) 0.035(3) 0.035(3) -0.003(3) 0.013(3) 0.000(2)
C42 0.034(3) 0.060(5) 0.052(4) -0.001(3) 0.004(3) 0.015(3)
O36 0.153(7) 0.094(5) 0.093(5) 0.031(5) 0.043(5) 0.008(4)
O37 0.219(10) 0.173(9) 0.157(8) 0.026(8) 0.044(7) -0.011(8)
C43 0.139(9) 0.144(10) 0.136(8) 0.001(7) 0.076(7) -0.014(7)
C44 0.163(9) 0.104(8) 0.109(7) 0.052(7) 0.031(7) -0.002(7)
C45 0.249(17) 0.265(18) 0.251(17) -0.009(10) 0.095(11) 0.003(10)
C46 0.229(14) 0.211(14) 0.208(14) 0.005(10) 0.088(10) -0.016(10)
O38 0.062(3) 0.034(2) 0.037(2) 0.009(2) 0.016(2) 0.0021(18)
O39 0.066(3) 0.049(3) 0.050(3) 0.020(3) 0.007(2) 0.000(2)
O40 0.107(5) 0.054(3) 0.048(3) 0.000(3) 0.016(3) -0.009(3)
O41 0.153(7) 0.134(8) 0.050(3) 0.087(6) 0.021(4) -0.003(4)
O42 0.135(6) 0.077(5) 0.070(4) 0.026(5) 0.020(4) 0.015(4)
O43 0.089(4) 0.062(4) 0.056(3) 0.001(3) 0.022(3) 0.004(3)
O44 0.116(7) 0.036(5) 0.075(6) -0.006(5) 0.071(6) -0.007(4)
O45 0.088(7) 0.091(8) 0.093(7) 0.039(6) 0.017(6) -0.013(6)

loop_
_atom_site_label
_atom_site_type_symbol
_atom_site_fract_x
_atom_site_fract_y
_atom_site_fract_z
_atom_site_occupancy
_atom_site_symmetry_multiplicity
_atom_site_Wyckoff_symbol
_atom_site_calc_flag
_atom_site_thermal_displace_type
_atom_site_U_iso_or_equiv
O1 O 0.8014(3) 1.1334(4) 0.4603(2) 1.000 2 a d Uani 0.0353(9)
O2 O 0.7848(3) 1.0246(6) 0.5798(2) 1.000 2 a d Uani 0.0478(12)
H2 H 0.8096 1.0944 0.5991 1.000 2 a calc Uiso 0.07200
O3 O 0.6460(3) 0.8299(6) 0.5083(2) 1.000 2 a d Uani 0.0491(12)
H3 H 0.5962 0.8482 0.5149 1.000 2 a calc Uiso 0.07400
O4 O 0.6447(3) 1.2040(4) 0.4243(2) 1.000 2 a d Uani 0.0376(10)
O5 O 0.4546(3) 1.1881(5) 0.3533(2) 1.000 2 a d Uani 0.0395(10)
H5 H 0.4805 1.2332 0.3883 1.000 2 a calc Uiso 0.05900
O6 O 0.5768(3) 0.8667(4) 0.3653(2) 1.000 2 a d Uani 0.0341(9)
O7 O 0.5334(6) 0.6373(5) 0.4166(3) 1.000 2 a d Uani 0.0725(18)
H7 H 0.5252 0.5577 0.4237 1.000 2 a calc Uiso 0.10900
O8 O 0.5442(8) 0.4706(5) 0.3073(3) 1.000 2 a d Uani 0.106(3)
H8 H 0.5962 0.4417 0.3325 1.000 2 a calc Uiso 0.15900
O9 O 0.4436(3) 0.8464(5) 0.2668(2) 1.000 2 a d Uani 0.0372(10)
O10 O 0.3572(5) 0.8015(7) 0.1238(3) 1.000 2 a d Uani 0.0664(16)
H10 H 0.3183 0.8632 0.1160 1.000 2 a calc Uiso 0.10000
O11 O 0.5631(3) 0.6054(4) 0.1942(2) 1.000 2 a d Uani 0.0387(10)
O12 O 0.5702(4) 0.3319(5) 0.2008(2) 1.000 2 a d Uani 0.0489(12)
H12 H 0.5714 0.3866 0.2312 1.000 2 a calc Uiso 0.07300
O13 O 0.7223(4) 0.3021(5) 0.1522(2) 1.000 2 a d Uani 0.0474(12)
H13 H 0.7271 0.2817 0.1147 1.000 2 a calc Uiso 0.07100
O14 O 0.5235(4) 0.5989(5) 0.0761(2) 1.000 2 a d Uani 0.0503(13)
O15 O 0.5753(4) 0.6416(6) -0.0452(2) 1.000 2 a d Uani 0.0553(13)
H15 H 0.5417 0.5798 -0.0403 1.000 2 a calc Uiso 0.08300
O16 O 0.7643(3) 0.5229(4) 0.0853(2) 1.000 2 a d Uani 0.0352(10)
O17 O 0.8379(5) 0.2713(5) 0.0773(3) 1.000 2 a d Uani 0.0563(14)
H17 H 0.8158 0.2932 0.1073 1.000 2 a calc Uiso 0.08500
O18 O 1.0288(4) 0.3537(6) 0.1236(2) 1.000 2 a d Uani 0.0541(14)
H18 H 1.0737 0.3840 0.1561 1.000 2 a calc Uiso 0.08100
O19 O 0.8208(3) 0.6010(4) 0.0022(2) 1.000 2 a d Uani 0.0375(10)
O20 O 0.8426(6) 0.8717(7) -0.0086(4) 1.000 2 a d Uani 0.084(2)
H20 H 0.8446 0.9125 -0.0429 1.000 2 a calc Uiso 0.12500
O21 O 1.0484(3) 0.6355(5) 0.1390(2) 1.000 2 a d Uani 0.0388(10)
O22 O 1.1879(3) 0.4764(5) 0.2228(2) 1.000 2 a d Uani 0.0464(12)
H22 H 1.2379 0.4332 0.2362 1.000 2 a calc Uiso 0.07000
O23 O 1.2631(3) 0.6767(5) 0.3297(2) 1.000 2 a d Uani 0.0411(11)
H23 H 1.3141 0.6566 0.3255 1.000 2 a calc Uiso 0.06200
O24 O 1.1576(3) 0.7842(5) 0.1252(2) 1.000 2 a d Uani 0.0426(11)
O25 O 1.2596(4) 1.0140(6) 0.1546(3) 1.000 2 a d Uani 0.0561(13)
H25 H 1.2670 1.0643 0.1251 1.000 2 a calc Uiso 0.08400
O26 O 1.1831(3) 0.9269(5) 0.2931(2) 1.000 2 a d Uani 0.0376(10)
O27 O 1.3263(3) 0.9081(5) 0.4144(2) 1.000 2 a d Uani 0.0391(10)
H27 H 1.3703 0.9158 0.4517 1.000 2 a calc Uiso 0.05900
O28 O 1.2452(3) 1.0515(6) 0.5012(2) 1.000 2 a d Uani 0.0502(13)
H28 H 1.3035 1.0583 0.5128 1.000 2 a calc Uiso 0.07500
O29 O 1.1828(3) 1.1550(5) 0.2976(2) 1.000 2 a d Uani 0.0434(11)
O30 O 1.0731(5) 1.3962(6) 0.2980(3) 1.000 2 a d Uani 0.0665(16)
H30 H 1.0971 1.4187 0.2691 1.000 2 a calc Uiso 0.10000
O31 O 1.0711(3) 1.1691(4) 0.4280(2) 1.000 2 a d Uani 0.0338(9)
O32 O 1.1338(3) 1.2003(5) 0.5677(2) 1.000 2 a d Uani 0.0428(11)
H32 H 1.1279 1.1715 0.6036 1.000 2 a calc Uiso 0.06400
O33 O 0.9533(3) 1.1587(6) 0.5851(2) 1.000 2 a d Uani 0.0477(12)
H33 H 0.9017 1.1231 0.5801 1.000 2 a calc Uiso 0.07200
O34 O 0.9655(3) 1.3446(5) 0.4128(2) 1.000 2 a d Uani 0.0417(10)
O35 O 0.8117(6) 1.3539(9) 0.2898(4) 1.000 2 a d Uani 0.101(3)
H35 H 0.8682 1.3641 0.2946 1.000 2 a calc Uiso 0.15100
C1 C 0.7251(4) 1.1702(7) 0.4807(3) 1.000 2 a d Uani 0.0360(14)
H1 H 0.7440 1.2481 0.5115 1.000 2 a calc Uiso 0.04300
C2 C 0.7054(4) 1.0558(7) 0.5206(3) 1.000 2 a d Uani 0.0390(15)
H2A H 0.6537 1.0833 0.5366 1.000 2 a calc Uiso 0.04700
C3 C 0.6720(4) 0.9363(6) 0.4755(3) 1.000 2 a d Uani 0.0356(13)
H3A H 0.7247 0.9061 0.4612 1.000 2 a calc Uiso 0.04300
C4 C 0.5914(4) 0.9743(6) 0.4114(3) 1.000 2 a d Uani 0.0294(12)
H4 H 0.5339 0.9883 0.4230 1.000 2 a calc Uiso 0.03500
C5 C 0.6101(4) 1.0966(6) 0.3760(3) 1.000 2 a d Uani 0.0332(13)
H5A H 0.6573 1.0755 0.3543 1.000 2 a calc Uiso 0.04000
C6 C 0.5227(4) 1.1520(6) 0.3226(3) 1.000 2 a d Uani 0.0339(13)
H6A H 0.5393 1.2303 0.3011 1.000 2 a calc Uiso 0.04100
H6B H 0.4956 1.0855 0.2867 1.000 2 a calc Uiso 0.04100
C7 C 0.4844(4) 0.8131(7) 0.3367(3) 1.000 2 a d Uani 0.0369(14)
H7A H 0.4447 0.8484 0.3619 1.000 2 a calc Uiso 0.04400
C8 C 0.4929(6) 0.6645(7) 0.3457(3) 1.000 2 a d Uani 0.0478(17)
H8A H 0.4287 0.6258 0.3285 1.000 2 a calc Uiso 0.05700
C9 C 0.5481(7) 0.6089(7) 0.3037(3) 1.000 2 a d Uani 0.053(2)
H9 H 0.6144 0.6391 0.3227 1.000 2 a calc Uiso 0.06300
C10 C 0.5043(5) 0.6522(7) 0.2293(3) 1.000 2 a d Uani 0.0413(15)
H10A H 0.4407 0.6126 0.2089 1.000 2 a calc Uiso 0.05000
C11 C 0.4968(5) 0.8021(6) 0.2260(3) 1.000 2 a d Uani 0.0353(13)
H11 H 0.5608 0.8414 0.2438 1.000 2 a calc Uiso 0.04200
C12 C 0.4460(5) 0.8511(8) 0.1533(3) 1.000 2 a d Uani 0.0483(17)
H12A H 0.4424 0.9482 0.1539 1.000 2 a calc Uiso 0.05800
H12B H 0.4833 0.8269 0.1247 1.000 2 a calc Uiso 0.05800
C13 C 0.5221(5) 0.5298(7) 0.1349(3) 1.000 2 a d Uani 0.0426(15)
H13A H 0.4557 0.5112 0.1299 1.000 2 a calc Uiso 0.05100
C14 C 0.5739(5) 0.4001(7) 0.1420(3) 1.000 2 a d Uani 0.0385(14)
H14 H 0.5420 0.3454 0.1009 1.000 2 a calc Uiso 0.04600
C15 C 0.6737(4) 0.4259(6) 0.1454(3) 1.000 2 a d Uani 0.0346(13)
H15A H 0.7059 0.4819 0.1859 1.000 2 a calc Uiso 0.04100
C16 C 0.6704(5) 0.4977(7) 0.0821(3) 1.000 2 a d Uani 0.0377(14)
H16 H 0.6373 0.4432 0.0411 1.000 2 a calc Uiso 0.04500
C17 C 0.6191(5) 0.6280(7) 0.0785(3) 1.000 2 a d Uani 0.0448(16)
H17A H 0.6518 0.6796 0.1207 1.000 2 a calc Uiso 0.05400
C18 C 0.6118(7) 0.7126(9) 0.0165(3) 1.000 2 a d Uani 0.060(2)
H18A H 0.5710 0.7890 0.0150 1.000 2 a calc Uiso 0.07100
H18B H 0.6744 0.7464 0.0211 1.000 2 a calc Uiso 0.07100
C19 C 0.7913(5) 0.4865(6) 0.0290(3) 1.000 2 a d Uani 0.0355(14)
H19 H 0.7365 0.4467 -0.0072 1.000 2 a calc Uiso 0.04300
C20 C 0.8694(5) 0.3858(7) 0.0521(3) 1.000 2 a d Uani 0.0423(15)
H20A H 0.8872 0.3602 0.0121 1.000 2 a calc Uiso 0.05100
C21 C 0.9531(4) 0.4455(6) 0.1055(3) 1.000 2 a d Uani 0.0357(14)
H21 H 0.9365 0.4637 0.1468 1.000 2 a calc Uiso 0.04300
C22 C 0.9813(4) 0.5740(7) 0.0814(3) 1.000 2 a d Uani 0.0368(14)
H22A H 1.0099 0.5559 0.0460 1.000 2 a calc Uiso 0.04400
C23 C 0.8977(5) 0.6678(6) 0.0523(3) 1.000 2 a d Uani 0.0376(14)
H23A H 0.8774 0.7007 0.0900 1.000 2 a calc Uiso 0.04500
C24 C 0.9200(5) 0.7835(8) 0.0148(3) 1.000 2 a d Uani 0.0513(18)
H24A H 0.9751 0.8309 0.0455 1.000 2 a calc Uiso 0.06200
H24B H 0.9355 0.7510 -0.0245 1.000 2 a calc Uiso 0.06200
C25 C 1.1409(4) 0.6539(7) 0.1388(3) 1.000 2 a d Uani 0.0401(15)
H25A H 1.1505 0.5958 0.1034 1.000 2 a calc Uiso 0.04800
C26 C 1.2075(5) 0.6091(7) 0.2102(3) 1.000 2 a d Uani 0.0387(15)
H26 H 1.2733 0.6146 0.2112 1.000 2 a calc Uiso 0.04600
C27 C 1.1954(4) 0.7051(7) 0.2640(3) 1.000 2 a d Uani 0.0396(15)
H27A H 1.1314 0.6939 0.2661 1.000 2 a calc Uiso 0.04700
C28 C 1.2067(4) 0.8455(7) 0.2442(3) 1.000 2 a d Uani 0.0353(13)
H28A H 1.2732 0.8613 0.2487 1.000 2 a calc Uiso 0.04200
C29 C 1.1428(5) 0.8794(7) 0.1716(3) 1.000 2 a d Uani 0.0399(15)
H29 H 1.0762 0.8751 0.1690 1.000 2 a calc Uiso 0.04800
C30 C 1.1618(5) 1.0128(8) 0.1482(3) 1.000 2 a d Uani 0.0499(18)
H30A H 1.1216 1.0280 0.1003 1.000 2 a calc Uiso 0.06000
H30B H 1.1491 1.0825 0.1768 1.000 2 a calc Uiso 0.06000
C31 C 1.2387(5) 1.0429(7) 0.3184(3) 1.000 2 a d Uani 0.0389(14)
H31 H 1.2907 1.0464 0.2997 1.000 2 a calc Uiso 0.04700
C32 C 1.2796(4) 1.0314(7) 0.3959(3) 1.000 2 a d Uani 0.0369(14)
H32A H 1.3266 1.1030 0.4135 1.000 2 a calc Uiso 0.04400
C33 C 1.2040(4) 1.0486(7) 0.4272(3) 1.000 2 a d Uani 0.0336(13)
H33A H 1.1619 0.9704 0.4143 1.000 2 a calc Uiso 0.04000
C34 C 1.1450(4) 1.1697(7) 0.4003(3) 1.000 2 a d Uani 0.0353(13)
H34 H 1.1837 1.2510 0.4145 1.000 2 a calc Uiso 0.04200
C35 C 1.1040(5) 1.1594(7) 0.3205(3) 1.000 2 a d Uani 0.0409(14)
H35A H 1.0699 1.0740 0.3083 1.000 2 a calc Uiso 0.04900
C36 C 1.0387(6) 1.2670(8) 0.2843(4) 1.000 2 a d Uani 0.057(2)
H36A H 1.0203 1.2516 0.2348 1.000 2 a calc Uiso 0.06800
H36B H 0.9816 1.2604 0.2962 1.000 2 a calc Uiso 0.06800
C37 C 1.0521(4) 1.2896(6) 0.4557(3) 1.000 2 a d Uani 0.0326(13)
H37 H 1.1038 1.3535 0.4607 1.000 2 a calc Uiso 0.03900
C38 C 1.0473(4) 1.2580(6) 0.5255(3) 1.000 2 a d Uani 0.0343(13)
H38 H 1.0393 1.3428 0.5470 1.000 2 a calc Uiso 0.04100
C39 C 0.9643(4) 1.1708(6) 0.5206(3) 1.000 2 a d Uani 0.0320(12)
H39 H 0.9750 1.0816 0.5047 1.000 2 a calc Uiso 0.03800
C40 C 0.8737(4) 1.2288(6) 0.4693(3) 1.000 2 a d Uani 0.0327(13)
H40 H 0.8572 1.3118 0.4880 1.000 2 a calc Uiso 0.03900
C41 C 0.8848(4) 1.2569(7) 0.4008(3) 1.000 2 a d Uani 0.0372(14)
H41 H 0.8953 1.1729 0.3797 1.000 2 a calc Uiso 0.04500
C42 C 0.8039(5) 1.3295(9) 0.3521(4) 1.000 2 a d Uani 0.0517(18)
H42A H 0.7464 1.2778 0.3451 1.000 2 a calc Uiso 0.06200
H42B H 0.7969 1.4143 0.3730 1.000 2 a calc Uiso 0.06200
O36 O 0.8240(7) 0.7638(9) 0.2190(4) 1.000 2 a d Uani 0.113(3)
O37 O 0.8133(11) 1.0180(11) 0.2713(7) 1.000 2 a d Uani 0.189(6)
C43 C 0.7774(11) 0.7828(12) 0.2681(7) 1.000 2 a d Uani 0.132(5)
H43A H 0.7856 0.7034 0.2968 1.000 2 a calc Uiso 0.15900
H43B H 0.7098 0.7955 0.2438 1.000 2 a calc Uiso 0.15900
C44 C 0.8167(11) 0.9020(12) 0.3133(5) 1.000 2 a d Uani 0.130(5)
H44A H 0.7799 0.9182 0.3432 1.000 2 a calc Uiso 0.15600
H44B H 0.8821 0.8845 0.3425 1.000 2 a calc Uiso 0.15600
C45 C 0.8668(15) 0.9961(14) 0.2263(11) 1.000 2 a d Uani 0.253(15)
H45A H 0.9319 0.9715 0.2531 1.000 2 a calc Uiso 0.30300
H45B H 0.8677 1.0767 0.2002 1.000 2 a calc Uiso 0.30300
C46 C 0.8170(16) 0.8815(14) 0.1771(7) 1.000 2 a d Uani 0.213(11)
H46A H 0.7507 0.9038 0.1527 1.000 2 a calc Uiso 0.25600
H46B H 0.8477 0.8662 0.1432 1.000 2 a calc Uiso 0.25600
O38 O 0.5131(3) 0.3898(5) 0.4616(2) 1.000 2 a d Uani 0.0446(11)
O39 O 0.3544(4) 0.3549(5) 0.2491(3) 1.000 2 a d Uani 0.0583(14)
O40 O 0.3159(5) 0.2571(6) 0.1173(3) 1.000 2 a d Uani 0.0725(18)
O41 O 0.6088(7) 0.0689(10) 0.0714(3) 1.000 2 a d Uani 0.116(4)
O42 O 0.2908(6) 0.6166(8) 0.0222(4) 1.000 2 a d Uani 0.098(2)
O43 O 0.9308(5) 0.5577(6) 0.2936(3) 1.000 2 a d Uani 0.0700(16)
O44 O 0.618(1) 0.0753(11) 0.2077(6) 0.500 2 a d Uani 0.066(3)
O45 O 0.9245(11) 0.0360(17) 0.1048(8) 0.500 2 a d Uani 0.094(4)

loop_
_atom_type_symbol
_atom_type_radius_bond
O 1.200
H 1.200
C 1.200

loop_
_geom_angle_atom_site_label_1
_geom_angle_atom_site_label_2
_geom_angle_atom_site_label_3
_geom_angle
_geom_angle_publ_flag
C1 O1 C40 117.2(5) no
C2 O2 H2 109.50 no
C3 O3 H3 109.50 no
C1 O4 C5 113.4(4) no
C6 O5 H5 109.50 no
C4 O6 C7 118.4(5) no
C8 O7 H7 109.50 no
C9 O8 H8 109.50 no
C7 O9 C11 113.6(5) no
C12 O10 H10 109.50 no
C13 O11 C10 118.1(5) no
C14 O12 H12 109.50 no
C15 O13 H13 109.50 no
C13 O14 C17 112.4(5) no
C18 O15 H15 109.50 no
C19 O16 C16 119.0(4) no
C20 O17 H17 109.50 no
C21 O18 H18 109.50 no
C19 O19 C23 112.7(4) no
C24 O20 H20 109.50 no
C25 O21 C22 118.6(4) no
C26 O22 H22 109.50 no
C27 O23 H23 109.50 no
C25 O24 C29 114.5(5) no
C30 O25 H25 109.50 no
C31 O26 C28 117.7(5) no
C32 O27 H27 109.50 no
C33 O28 H28 109.50 no
C31 O29 C35 114.2(5) no
C36 O30 H30 109.50 no
C37 O31 C34 117.3(5) no
C38 O32 H32 109.50 no
C39 O33 H33 109.50 no
C37 O34 C41 114.1(5) no
C42 O35 H35 109.50 no
O4 C1 O1 112.1(5) no
O4 C1 C2 111.3(5) no
O1 C1 C2 107.5(5) no
O4 C1 H1 108.60 no
O1 C1 H1 108.60 no
C2 C1 H1 108.60 no
O2 C2 C3 111.2(5) no
O2 C2 C1 112.0(5) no
C3 C2 C1 111.1(5) no
O2 C2 H2A 107.40 no
C3 C2 H2A 107.40 no
C1 C2 H2A 107.40 no
O3 C3 C2 113.8(5) no
O3 C3 C4 110.3(5) no
C2 C3 C4 109.9(5) no
O3 C3 H3A 107.50 no
C2 C3 H3A 107.50 no
C4 C3 H3A 107.50 no
O6 C4 C5 108.0(4) no
O6 C4 C3 107.0(5) no
C5 C4 C3 113.9(5) no
O6 C4 H4 109.30 no
C5 C4 H4 109.30 no
C3 C4 H4 109.30 no
O4 C5 C6 104.3(5) no
O4 C5 C4 111.0(4) no
C6 C5 C4 113.3(5) no
O4 C5 H5A 109.40 no
C6 C5 H5A 109.40 no
C4 C5 H5A 109.40 no
O5 C6 C5 110.4(5) no
O5 C6 H6A 109.60 no
C5 C6 H6A 109.60 no
O5 C6 H6B 109.60 no
C5 C6 H6B 109.60 no
H6A C6 H6B 108.10 no
O9 C7 O6 111.0(5) no
O9 C7 C8 110.6(5) no
O6 C7 C8 107.2(6) no
O9 C7 H7A 109.30 no
O6 C7 H7A 109.30 no
C8 C7 H7A 109.30 no
O7 C8 C9 113.8(7) no
O7 C8 C7 108.0(5) no
C9 C8 C7 109.7(5) no
O7 C8 H8A 108.40 no
C9 C8 H8A 108.40 no
C7 C8 H8A 108.40 no
O8 C9 C8 107.3(7) no
O8 C9 C10 109.3(6) no
C8 C9 C10 110.2(6) no
O8 C9 H9 110.00 no
C8 C9 H9 110.00 no
C10 C9 H9 110.00 no
O11 C10 C11 111.2(5) no
O11 C10 C9 107.3(6) no
C11 C10 C9 109.4(5) no
O11 C10 H10A 109.60 no
C11 C10 H10A 109.60 no
C9 C10 H10A 109.60 no
O9 C11 C10 109.5(5) no
O9 C11 C12 107.0(5) no
C10 C11 C12 111.9(5) no
O9 C11 H11 109.50 no
C10 C11 H11 109.50 no
C12 C11 H11 109.50 no
O10 C12 C11 114.0(6) no
O10 C12 H12A 108.80 no
C11 C12 H12A 108.80 no
O10 C12 H12B 108.80 no
C11 C12 H12B 108.80 no
H12A C12 H12B 107.70 no
O11 C13 O14 111.0(6) no
O11 C13 C14 109.3(5) no
O14 C13 C14 110.4(5) no
O11 C13 H13A 108.70 no
O14 C13 H13A 108.70 no
C14 C13 H13A 108.70 no
O12 C14 C13 109.2(5) no
O12 C14 C15 112.3(5) no
C13 C14 C15 109.5(6) no
O12 C14 H14 108.60 no
C13 C14 H14 108.60 no
C15 C14 H14 108.60 no
O13 C15 C16 111.7(5) no
O13 C15 C14 109.1(5) no
C16 C15 C14 108.4(5) no
O13 C15 H15A 109.20 no
C16 C15 H15A 109.20 no
C14 C15 H15A 109.20 no
O16 C16 C15 108.6(5) no
O16 C16 C17 109.5(6) no
C15 C16 C17 108.9(5) no
O16 C16 H16 109.90 no
C15 C16 H16 109.90 no
C17 C16 H16 109.90 no
O14 C17 C16 108.3(6) no
O14 C17 C18 107.7(6) no
C16 C17 C18 114.5(6) no
O14 C17 H17A 108.80 no
C16 C17 H17A 108.80 no
C18 C17 H17A 108.80 no
O15 C18 C17 112.2(7) no
O15 C18 H18A 109.20 no
C17 C18 H18A 109.20 no
O15 C18 H18B 109.20 no
C17 C18 H18B 109.20 no
H18A C18 H18B 107.90 no
O16 C19 O19 109.4(5) no
O16 C19 C20 109.4(5) no
O19 C19 C20 110.8(5) no
O16 C19 H19 109.10 no
O19 C19 H19 109.10 no
C20 C19 H19 109.10 no
O17 C20 C21 111.2(5) no
O17 C20 C19 109.9(6) no
C21 C20 C19 109.6(5) no
O17 C20 H20A 108.70 no
C21 C20 H20A 108.70 no
C19 C20 H20A 108.70 no
O18 C21 C20 109.5(5) no
O18 C21 C22 110.8(6) no
C20 C21 C22 111.5(5) no
O18 C21 H21 108.30 no
C20 C21 H21 108.30 no
C22 C21 H21 108.30 no
O21 C22 C21 107.4(5) no
O21 C22 C23 108.5(5) no
C21 C22 C23 112.0(5) no
O21 C22 H22A 109.60 no
C21 C22 H22A 109.60 no
C23 C22 H22A 109.60 no
O19 C23 C24 105.1(5) no
O19 C23 C22 110.4(5) no
C24 C23 C22 112.4(6) no
O19 C23 H23A 109.60 no
C24 C23 H23A 109.60 no
C22 C23 H23A 109.60 no
O20 C24 C23 110.9(7) no
O20 C24 H24A 109.40 no
C23 C24 H24A 109.40 no
O20 C24 H24B 109.40 no
C23 C24 H24B 109.40 no
H24A C24 H24B 108.00 no
O24 C25 O21 112.2(5) no
O24 C25 C26 111.7(5) no
O21 C25 C26 106.1(5) no
O24 C25 H25A 108.90 no
O21 C25 H25A 108.90 no
C26 C25 H25A 108.90 no
O22 C26 C27 112.1(5) no
O22 C26 C25 110.3(5) no
C27 C26 C25 108.1(5) no
O22 C26 H26 108.80 no
C27 C26 H26 108.80 no
C25 C26 H26 108.80 no
O23 C27 C28 109.8(5) no
O23 C27 C26 110.1(5) no
C28 C27 C26 110.0(5) no
O23 C27 H27A 109.00 no
C28 C27 H27A 109.00 no
C26 C27 H27A 109.00 no
O26 C28 C27 105.3(5) no
O26 C28 C29 110.0(5) no
C27 C28 C29 112.9(5) no
O26 C28 H28A 109.50 no
C27 C28 H28A 109.50 no
C29 C28 H28A 109.50 no
O24 C29 C30 107.0(5) no
O24 C29 C28 108.8(5) no
C30 C29 C28 113.4(6) no
O24 C29 H29 109.20 no
C30 C29 H29 109.20 no
C28 C29 H29 109.20 no
O25 C30 C29 106.6(6) no
O25 C30 H30A 110.40 no
C29 C30 H30A 110.40 no
O25 C30 H30B 110.40 no
C29 C30 H30B 110.40 no
H30A C30 H30B 108.60 no
O29 C31 O26 109.5(5) no
O29 C31 C32 111.9(5) no
O26 C31 C32 107.4(5) no
O29 C31 H31 109.30 no
O26 C31 H31 109.30 no
C32 C31 H31 109.30 no
O27 C32 C33 111.5(5) no
O27 C32 C31 109.7(5) no
C33 C32 C31 110.9(5) no
O27 C32 H32A 108.20 no
C33 C32 H32A 108.20 no
C31 C32 H32A 108.20 no
O28 C33 C34 111.2(5) no
O28 C33 C32 110.3(5) no
C34 C33 C32 112.1(5) no
O28 C33 H33A 107.70 no
C34 C33 H33A 107.70 no
C32 C33 H33A 107.70 no
O31 C34 C33 107.2(5) no
O31 C34 C35 110.5(5) no
C33 C34 C35 107.9(5) no
O31 C34 H34 110.40 no
C33 C34 H34 110.40 no
C35 C34 H34 110.40 no
O29 C35 C36 109.8(6) no
O29 C35 C34 106.6(5) no
C36 C35 C34 116.1(6) no
O29 C35 H35A 108.00 no
C36 C35 H35A 108.00 no
C34 C35 H35A 108.00 no
O30 C36 C35 116.3(7) no
O30 C36 H36A 108.20 no
C35 C36 H36A 108.20 no
O30 C36 H36B 108.20 no
C35 C36 H36B 108.20 no
H36A C36 H36B 107.40 no
O31 C37 O34 110.7(4) no
O31 C37 C38 107.0(5) no
O34 C37 C38 110.1(5) no
O31 C37 H37 109.60 no
O34 C37 H37 109.60 no
C38 C37 H37 109.60 no
O32 C38 C39 111.7(5) no
O32 C38 C37 109.7(5) no
C39 C38 C37 112.0(5) no
O32 C38 H38 107.70 no
C39 C38 H38 107.70 no
C37 C38 H38 107.70 no
O33 C39 C38 110.9(5) no
O33 C39 C40 108.8(5) no
C38 C39 C40 110.4(5) no
O33 C39 H39 108.90 no
C38 C39 H39 108.90 no
C40 C39 H39 108.90 no
O1 C40 C41 109.6(5) no
O1 C40 C39 107.2(5) no
C41 C40 C39 111.2(5) no
O1 C40 H40 109.60 no
C41 C40 H40 109.60 no
C39 C40 H40 109.60 no
O34 C41 C42 105.2(5) no
O34 C41 C40 108.1(5) no
C42 C41 C40 113.5(6) no
O34 C41 H41 110.00 no
C42 C41 H41 110.00 no
C40 C41 H41 110.00 no
O35 C42 C41 114.4(7) no
O35 C42 H42A 108.70 no
C41 C42 H42A 108.70 no
O35 C42 H42B 108.70 no
C41 C42 H42B 108.70 no
H42A C42 H42B 107.60 no
C43 O36 C46 111.3(8) no
C44 O37 C45 110.7(9) no
O36 C43 C44 111.2(7) no
O36 C43 H43A 109.40 no
C44 C43 H43A 109.40 no
O36 C43 H43B 109.40 no
C44 C43 H43B 109.40 no
H43A C43 H43B 108.00 no
O37 C44 C43 110.1(7) no
O37 C44 H44A 109.70 no
C43 C44 H44A 109.70 no
O37 C44 H44B 109.60 no
C43 C44 H44B 109.60 no
H44A C44 H44B 108.20 no
O37 C45 C46 106.6(9) no
O37 C45 H45A 110.40 no
C46 C45 H45A 110.40 no
O37 C45 H45B 110.40 no
C46 C45 H45B 110.40 no
H45A C45 H45B 108.60 no
O36 C46 C45 107.2(8) no
O36 C46 H46A 110.30 no
C45 C46 H46A 110.30 no
O36 C46 H46B 110.30 no
C45 C46 H46B 110.30 no
H46A C46 H46B 108.50 no

loop_
_geom_bond_atom_site_label_1
_geom_bond_atom_site_label_2
_geom_bond_distance
_geom_bond_publ_flag
O1 C1 1.422(7) no
O1 C40 1.434(8) no
O2 C2 1.439(7) no
O2 H2 0.8400 no
O3 C3 1.411(8) no
O3 H3 0.8400 no
O4 C1 1.420(7) no
O4 C5 1.459(7) no
O5 C6 1.448(7) no
O5 H5 0.8400 no
O6 C4 1.426(7) no
O6 C7 1.436(7) no
O7 C8 1.427(8) no
O7 H7 0.8400 no
O8 C9 1.412(9) no
O8 H8 0.8400 no
O9 C7 1.420(7) no
O9 C11 1.440(7) no
O10 C12 1.377(10) no
O10 H10 0.8400 no
O11 C13 1.411(8) no
O11 C10 1.425(8) no
O12 C14 1.434(8) no
O12 H12 0.8400 no
O13 C15 1.444(8) no
O13 H13 0.8400 no
O14 C13 1.425(8) no
O14 C17 1.474(9) no
O15 C18 1.417(9) no
O15 H15 0.8400 no
O16 C19 1.428(7) no
O16 C16 1.434(8) no
O17 C20 1.430(9) no
O17 H17 0.8400 no
O18 C21 1.432(8) no
O18 H18 0.8400 no
O19 C19 1.432(8) no
O19 C23 1.445(7) no
O20 C24 1.429(10) no
O20 H20 0.8400 no
O21 C25 1.426(8) no
O21 C22 1.429(7) no
O22 C26 1.428(9) no
O22 H22 0.8400 no
O23 C27 1.437(7) no
O23 H23 0.8400 no
O24 C25 1.399(9) no
O24 C29 1.445(8) no
O25 C30 1.454(10) no
O25 H25 0.8400 no
O26 C31 1.444(8) no
O26 C28 1.457(7) no
O27 C32 1.430(9) no
O27 H27 0.8400 no
O28 C33 1.459(7) no
O28 H28 0.8400 no
O29 C31 1.401(9) no
O29 C35 1.442(8) no
O30 C36 1.407(11) no
O30 H30 0.8400 no
O31 C37 1.430(7) no
O31 C34 1.436(7) no
O32 C38 1.437(7) no
O32 H32 0.8400 no
O33 C39 1.424(7) no
O33 H33 0.8400 no
O34 C37 1.432(7) no
O34 C41 1.471(8) no
O35 C42 1.375(11) no
O35 H35 0.8400 no
C1 C2 1.523(10) no
C1 H1 1.0000 no
C2 C3 1.515(9) no
C2 H2A 1.0000 no
C3 C4 1.525(7) no
C3 H3A 1.0000 no
C4 C5 1.525(9) no
C4 H4 1.0000 no
C5 C6 1.523(8) no
C5 H5A 1.0000 no
C6 H6A 0.9900 no
C6 H6B 0.9900 no
C7 C8 1.525(10) no
C7 H7A 1.0000 no
C8 C9 1.524(10) no
C8 H8A 1.0000 no
C9 C10 1.533(9) no
C9 H9 1.0000 no
C10 C11 1.530(9) no
C10 H10A 1.0000 no
C11 C12 1.535(8) no
C11 H11 1.0000 no
C12 H12A 0.9900 no
C12 H12B 0.9900 no
C13 C14 1.52(1) no
C13 H13A 1.0000 no
C14 C15 1.523(10) no
C14 H14 1.0000 no
C15 C16 1.502(8) no
C15 H15A 1.0000 no
C16 C17 1.529(9) no
C16 H16 1.0000 no
C17 C18 1.532(10) no
C17 H17A 1.0000 no
C18 H18A 0.9900 no
C18 H18B 0.9900 no
C19 C20 1.518(10) no
C19 H19 1.0000 no
C20 C21 1.506(9) no
C20 H20A 1.0000 no
C21 C22 1.516(10) no
C21 H21 1.0000 no
C22 C23 1.541(9) no
C22 H22A 1.0000 no
C23 C24 1.52(1) no
C23 H23A 1.0000 no
C24 H24A 0.9900 no
C24 H24B 0.9900 no
C25 C26 1.558(8) no
C25 H25A 1.0000 no
C26 C27 1.550(8) no
C26 H26 1.0000 no
C27 C28 1.515(10) no
C27 H27A 1.0000 no
C28 C29 1.537(8) no
C28 H28A 1.0000 no
C29 C30 1.506(11) no
C29 H29 1.0000 no
C30 H30A 0.9900 no
C30 H30B 0.9900 no
C31 C32 1.531(8) no
C31 H31 1.0000 no
C32 C33 1.522(8) no
C32 H32A 1.0000 no
C33 C34 1.515(9) no
C33 H33A 1.0000 no
C34 C35 1.574(8) no
C34 H34 1.0000 no
C35 C36 1.499(10) no
C35 H35A 1.0000 no
C36 H36A 0.9900 no
C36 H36B 0.9900 no
C37 C38 1.524(9) no
C37 H37 1.0000 no
C38 C39 1.522(9) no
C38 H38 1.0000 no
C39 C40 1.546(7) no
C39 H39 1.0000 no
C40 C41 1.530(9) no
C40 H40 1.0000 no
C41 C42 1.497(9) no
C41 H41 1.0000 no
C42 H42A 0.9900 no
C42 H42B 0.9900 no
O36 C43 1.452(9) no
O36 C46 1.467(9) no
O37 C44 1.463(9) no
O37 C45 1.463(10) no
C43 C44 1.528(9) no
C43 H43A 0.9900 no
C43 H43B 0.9900 no
C44 H44A 0.9900 no
C44 H44B 0.9900 no
C45 C46 1.568(10) no
C45 H45A 0.9900 no
C45 H45B 0.9900 no
C46 H46A 0.9900 no
C46 H46B 0.9900 no

loop_
_geom_torsion_atom_site_label_1
_geom_torsion_atom_site_label_2
_geom_torsion_atom_site_label_3
_geom_torsion_atom_site_label_4
_geom_torsion
_geom_torsion_publ_flag
C5 O4 C1 O1 60.6(7) no
C5 O4 C1 C2 -59.9(6) no
C40 O1 C1 O4 102.5(5) no
C40 O1 C1 C2 -134.8(5) no
O4 C1 C2 O2 -177.1(5) no
O1 C1 C2 O2 59.7(6) no
O4 C1 C2 C3 57.8(6) no
O1 C1 C2 C3 -65.3(6) no
O2 C2 C3 O3 58.9(7) no
C1 C2 C3 O3 -175.6(5) no
O2 C2 C3 C4 -176.8(5) no
C1 C2 C3 C4 -51.3(7) no
C7 O6 C4 C5 -109.7(6) no
C7 O6 C4 C3 127.3(5) no
O3 C3 C4 O6 -66.0(6) no
C2 C3 C4 O6 167.8(5) no
O3 C3 C4 C5 174.8(5) no
C2 C3 C4 C5 48.5(7) no
C1 O4 C5 C6 177.5(5) no
C1 O4 C5 C4 55.1(7) no
O6 C4 C5 O4 -168.1(4) no
C3 C4 C5 O4 -49.5(7) no
O6 C4 C5 C6 74.9(6) no
C3 C4 C5 C6 -166.4(5) no
O4 C5 C6 O5 -60.9(6) no
C4 C5 C6 O5 59.9(7) no
C11 O9 C7 O6 58.1(7) no
C11 O9 C7 C8 -60.8(7) no
C4 O6 C7 O9 108.1(6) no
C4 O6 C7 C8 -131.0(5) no
O9 C7 C8 O7 -179.5(6) no
O6 C7 C8 O7 59.4(7) no
O9 C7 C8 C9 56.0(8) no
O6 C7 C8 C9 -65.1(7) no
O7 C8 C9 O8 65.9(9) no
C7 C8 C9 O8 -173.1(7) no
O7 C8 C9 C10 -175.3(6) no
C7 C8 C9 C10 -54.2(8) no
C13 O11 C10 C11 -113.7(6) no
C13 O11 C10 C9 126.7(6) no
O8 C9 C10 O11 -66.6(9) no
C8 C9 C10 O11 175.7(6) no
O8 C9 C10 C11 172.7(7) no
C8 C9 C10 C11 55.0(8) no
C7 O9 C11 C10 61.1(6) no
C7 O9 C11 C12 -177.4(5) no
O11 C10 C11 O9 -175.1(5) no
C9 C10 C11 O9 -56.8(7) no
O11 C10 C11 C12 66.4(7) no
C9 C10 C11 C12 -175.3(6) no
O9 C11 C12 O10 -62.0(7) no
C10 C11 C12 O10 57.9(8) no
C10 O11 C13 O14 112.3(6) no
C10 O11 C13 C14 -125.6(6) no
C17 O14 C13 O11 61.8(7) no
C17 O14 C13 C14 -59.6(7) no
O11 C13 C14 O12 58.5(7) no
O14 C13 C14 O12 -179.1(5) no
O11 C13 C14 C15 -64.9(6) no
O14 C13 C14 C15 57.5(7) no
O12 C14 C15 O13 58.4(6) no
C13 C14 C15 O13 179.9(4) no
O12 C14 C15 C16 -179.8(5) no
C13 C14 C15 C16 -58.3(6) no
C19 O16 C16 C15 128.8(5) no
C19 O16 C16 C17 -112.3(5) no
O13 C15 C16 O16 -60.2(6) no
C14 C15 C16 O16 179.7(5) no
O13 C15 C16 C17 -179.4(5) no
C14 C15 C16 C17 60.4(7) no
C13 O14 C17 C16 60.8(6) no
C13 O14 C17 C18 -174.9(6) no
O16 C16 C17 O14 -179.3(4) no
C15 C16 C17 O14 -60.7(6) no
O16 C16 C17 C18 60.6(8) no
C15 C16 C17 C18 179.2(6) no
O14 C17 C18 O15 -68.7(8) no
C16 C17 C18 O15 51.7(9) no
C16 O16 C19 O19 119.9(5) no
C16 O16 C19 C20 -118.6(6) no
C23 O19 C19 O16 58.4(6) no
C23 O19 C19 C20 -62.2(6) no
O16 C19 C20 O17 60.5(6) no
O19 C19 C20 O17 -178.9(4) no
O16 C19 C20 C21 -62.0(7) no
O19 C19 C20 C21 58.6(6) no
O17 C20 C21 O18 62.4(7) no
C19 C20 C21 O18 -175.9(5) no
O17 C20 C21 C22 -174.6(5) no
C19 C20 C21 C22 -52.9(7) no
C25 O21 C22 C21 115.9(6) no
C25 O21 C22 C23 -122.8(6) no
O18 C21 C22 O21 -68.8(6) no
C20 C21 C22 O21 168.9(5) no
O18 C21 C22 C23 172.2(4) no
C20 C21 C22 C23 49.9(6) no
C19 O19 C23 C24 179.0(5) no
C19 O19 C23 C22 57.6(7) no
O21 C22 C23 O19 -169.4(5) no
C21 C22 C23 O19 -51.0(6) no
O21 C22 C23 C24 73.6(6) no
C21 C22 C23 C24 -168.0(5) no
O19 C23 C24 O20 62.7(7) no
C22 C23 C24 O20 -177.2(6) no
C29 O24 C25 O21 57.3(6) no
C29 O24 C25 C26 -61.7(7) no
C22 O21 C25 O24 103.5(6) no
C22 O21 C25 C26 -134.3(5) no
O24 C25 C26 O22 179.4(5) no
O21 C25 C26 O22 56.9(6) no
O24 C25 C26 C27 56.6(7) no
O21 C25 C26 C27 -65.9(7) no
O22 C26 C27 O23 64.9(7) no
C25 C26 C27 O23 -173.4(6) no
O22 C26 C27 C28 -174.0(5) no
C25 C26 C27 C28 -52.3(7) no
C31 O26 C28 C27 140.3(5) no
C31 O26 C28 C29 -97.7(6) no
O23 C27 C28 O26 -65.3(6) no
C26 C27 C28 O26 173.4(4) no
O23 C27 C28 C29 174.6(5) no
C26 C27 C28 C29 53.3(7) no
C25 O24 C29 C30 -178.7(5) no
C25 O24 C29 C28 58.5(7) no
O26 C28 C29 O24 -171.2(5) no
C27 C28 C29 O24 -53.9(7) no
O26 C28 C29 C30 69.9(7) no
C27 C28 C29 C30 -172.8(6) no
O24 C29 C30 O25 -63.3(6) no
C28 C29 C30 O25 56.7(7) no
C35 O29 C31 O26 59.0(6) no
C35 O29 C31 C32 -59.9(7) no
C28 O26 C31 O29 115.6(5) no
C28 O26 C31 C32 -122.6(5) no
O29 C31 C32 O27 173.0(5) no
O26 C31 C32 O27 52.7(6) no
O29 C31 C32 C33 49.3(7) no
O26 C31 C32 C33 -70.9(7) no
O27 C32 C33 O28 63.5(7) no
C31 C32 C33 O28 -173.9(5) no
O27 C32 C33 C34 -172.1(5) no
C31 C32 C33 C34 -49.5(7) no
C37 O31 C34 C33 134.0(5) no
C37 O31 C34 C35 -108.7(6) no
O28 C33 C34 O31 -61.5(6) no
C32 C33 C34 O31 174.6(4) no
O28 C33 C34 C35 179.5(5) no
C32 C33 C34 C35 55.6(6) no
C31 O29 C35 C36 -168.5(6) no
C31 O29 C35 C34 65.1(7) no
O31 C34 C35 O29 -177.6(5) no
C33 C34 C35 O29 -60.7(6) no
O31 C34 C35 C36 59.8(8) no
C33 C34 C35 C36 176.6(6) no
O29 C35 C36 O30 -65.5(8) no
C34 C35 C36 O30 55.4(9) no
C34 O31 C37 O34 108.7(6) no
C34 O31 C37 C38 -131.2(5) no
C41 O34 C37 O31 57.5(6) no
C41 O34 C37 C38 -60.7(6) no
O31 C37 C38 O32 58.3(6) no
O34 C37 C38 O32 178.8(5) no
O31 C37 C38 C39 -66.3(6) no
O34 C37 C38 C39 54.1(7) no
O32 C38 C39 O33 65.1(6) no
C37 C38 C39 O33 -171.4(5) no
O32 C38 C39 C40 -174.3(5) no
C37 C38 C39 C40 -50.8(7) no
C1 O1 C40 C41 -122.3(5) no
C1 O1 C40 C39 117.0(5) no
O33 C39 C40 O1 -65.9(6) no
C38 C39 C40 O1 172.3(4) no
O33 C39 C40 C41 174.4(5) no
C38 C39 C40 C41 52.5(7) no
C37 O34 C41 C42 -176.7(5) no
C37 O34 C41 C40 61.7(6) no
O1 C40 C41 O34 -174.4(4) no
C39 C40 C41 O34 -56.0(7) no
O1 C40 C41 C42 69.3(7) no
C39 C40 C41 C42 -172.3(6) no
O34 C41 C42 O35 63.0(9) no
C40 C41 C42 O35 -179.0(7) no
C46 O36 C43 C44 -56.7(14) no
C45 O37 C44 C43 -58.9(14) no
O36 C43 C44 O37 53.7(14) no
C44 O37 C45 C46 63.8(15) no
C43 O36 C46 C45 61.3(15) no
O37 C45 C46 O36 -63.8(16) no
